data_9007494
loop_
_publ_author_name
'Sirdeshmukh D B'
'Deshpande V T'

_publ_section_title
;
 X-ray measurement of the thermal expansion of ammonium chloride
 Sample: T = 54.0 C
;
_journal_issue 2
_journal_name_full 'Acta Crystallographica, Section A'
_journal_page_first 295
_journal_page_last 295
_journal_paper_doi 10.1107/S0567739470000700
_journal_volume 26
_journal_year 1970
_chemical_compound_source Synthetic
_chemical_formula_sum 'Cl N'
_chemical_name_mineral 'Sal ammoniac'
_space_group_IT_number 221
_symmetry_space_group_name_Hall '-P 4 2 3'
_symmetry_space_group_name_H-M 'P m -3 m'
_cell_angle_alpha 90
_cell_angle_beta 90
_cell_angle_gamma 90
_cell_formula_units_Z 1
_cell_length_a 3.8822
_cell_length_b 3.8822
_cell_length_c 3.8822
_cell_volume 58.510
_database_code_amcsd 0009320
_diffrn_ambient_temperature 327.15
_exptl_crystal_density_diffrn 1.404
_cod_original_formula_sum 'N Cl'
_cod_database_code 9007494

loop_
_space_group_symop_operation_xyz
x,y,z
z,-x,y
-y,z,-x
x,-y,z
-z,x,-y
y,-z,x
-x,y,-z
x,-z,-y
-z,y,x
y,-x,-z
-x,z,y
z,-y,-x
-y,x,z
x,z,y
-z,-y,-x
y,x,z
-x,-z,-y
z,y,x
-y,-x,-z
z,x,-y
-y,-z,x
x,y,-z
-z,-x,y
y,z,-x
-x,-y,z
-z,x,y
y,-z,-x
-x,y,z
z,-x,-y
-y,z,x
x,-y,-z
-x,z,-y
z,-y,x
-y,x,-z
x,-z,y
-z,y,-x
y,-x,z
-x,-z,y
z,y,-x
-y,-x,z
x,z,-y
-z,-y,x
y,x,-z
-z,-x,-y
y,z,x
-x,-y,-z
z,x,y
-y,-z,-x

loop_
_atom_site_label
_atom_site_fract_x
_atom_site_fract_y
_atom_site_fract_z
_atom_site_type_symbol
_atom_site_attached_hydrogens
NH4 0.00000 0.00000 0.00000 N 0
Cl 0.50000 0.50000 0.50000 Cl 0

loop_
_cod_changelog_entry_id
_cod_changelog_entry_author
_cod_changelog_entry_date
_cod_changelog_entry_text
1
;cod-tools version 3.8.0
Id: cif_guess_AMCSD_atom_types 9581 2023-05-17 12:35:41Z saulius
;
2023-05-23T09:14:53+03:00
;Derived atom types and hydrogen counts
from atom names that follow the AMCSD naming convention
(Wat == water, O-H == hydroxyl).
;

loop_
_cod_related_entry_id
_cod_related_entry_database
_cod_related_entry_code
1 AMCSD 0009320
